data_4310094
loop_
_publ_author_name
'Ayaaz M. Pirani'
'H\'el\`ene P. A. Mercier'
'Reijo J. Suontamo'
'Gary J. Schrobilgen'
'David P. Santry'
'Horst Borrmann'

_publ_section_title
;
Syntheses; 77Se, 203Tl, and 205Tl NMR; and Theoretical Studies of the
Tl2Se66-, Tl3Se65-, and Tl3Se75- Anions and the X-ray Crystal Structures of
[2,2,2-crypt-Na]4[Tl4Se8].en and [2,2,2-crypt-Na]2[Tl2Se4]\\infty1.en
;
_journal_name_full 'Inorganic Chemistry'
_journal_page_first 8770
_journal_page_last 8785
_journal_paper_doi 10.1021/ic0510922
_journal_volume 44
_journal_year 2005
_chemical_formula_sum 'C38 H80 N6 Na2 O12 Se4 Tl2'
_chemical_formula_weight 1583.64
_chemical_name_systematic
; 
 ? 
;
_space_group_IT_number 14
_symmetry_cell_setting monoclinic
_symmetry_space_group_name_Hall '-P 2ybc'
_symmetry_space_group_name_H-M 'P 1 21/c 1'
_atom_sites_solution_hydrogens geom
_atom_sites_solution_primary direct
_atom_sites_solution_secondary difmap
_audit_creation_method SHELXL-97
_cell_angle_alpha 90.00
_cell_angle_beta 99.87(3)
_cell_angle_gamma 90.00
_cell_formula_units_Z 4
_cell_length_a 14.246(3)
_cell_length_b 14.360(3)
_cell_length_c 26.673(5)
_cell_measurement_temperature 293(2)
_cell_volume 5375.8(19)
_computing_structure_refinement 'SHELXL-97 (Sheldrick, 1997)'
_computing_structure_solution 'SHELXS-97 (Sheldrick, 1990)'
_diffrn_ambient_temperature 293(2)
_diffrn_measured_fraction_theta_full 0.990
_diffrn_measured_fraction_theta_max 0.990
_diffrn_radiation_monochromator graphite
_diffrn_radiation_source 'fine-focus sealed tube'
_diffrn_radiation_type MoK\a
_diffrn_radiation_wavelength 0.71073
_diffrn_reflns_av_R_equivalents 0.0565
_diffrn_reflns_av_sigmaI/netI 0.0351
_diffrn_reflns_limit_h_max 16
_diffrn_reflns_limit_h_min -16
_diffrn_reflns_limit_k_max 16
_diffrn_reflns_limit_k_min -15
_diffrn_reflns_limit_l_max 30
_diffrn_reflns_limit_l_min -30
_diffrn_reflns_number 43412
_diffrn_reflns_theta_full 24.09
_diffrn_reflns_theta_max 24.09
_diffrn_reflns_theta_min 2.70
_exptl_absorpt_coefficient_mu 8.770
_exptl_crystal_density_diffrn 1.957
_exptl_crystal_density_method 'not measured'
_exptl_crystal_F_000 3064
_refine_diff_density_max 2.830
_refine_diff_density_min -1.343
_refine_diff_density_rms 0.167
_refine_ls_extinction_method none
_refine_ls_goodness_of_fit_ref 1.483
_refine_ls_hydrogen_treatment mixed
_refine_ls_matrix_type full
_refine_ls_number_parameters 574
_refine_ls_number_reflns 8460
_refine_ls_number_restraints 0
_refine_ls_restrained_S_all 1.483
_refine_ls_R_factor_all 0.0583
_refine_ls_R_factor_gt 0.0447
_refine_ls_shift/su_max 0.176
_refine_ls_shift/su_mean 0.008
_refine_ls_structure_factor_coef Fsqd
_refine_ls_weighting_details 'calc w=1/[\s^2^(Fo^2^)+(0.0435P)^2^+0.0000P] where P=(Fo^2^+2Fc^2^)/3'
_refine_ls_weighting_scheme calc
_refine_ls_wR_factor_gt 0.1097
_refine_ls_wR_factor_ref 0.1133
_reflns_number_gt 6764
_reflns_number_total 8460
_reflns_threshold_expression >2sigma(I)
_cod_data_source_file ic0510922si20050825_035123_2.cif
_cod_data_source_block '[2,2,2-crypt-Na]2[Tl2Se4].en'
_cod_database_code 4310094

loop_
_symmetry_equiv_pos_as_xyz
'x, y, z'
'-x, y+1/2, -z+1/2'
'-x, -y, -z'
'x, -y-1/2, z-1/2'

loop_
_atom_site_label
_atom_site_type_symbol
_atom_site_fract_x
_atom_site_fract_y
_atom_site_fract_z
_atom_site_U_iso_or_equiv
_atom_site_adp_type
_atom_site_occupancy
_atom_site_calc_flag
_atom_site_refinement_flags
_atom_site_disorder_assembly
_atom_site_disorder_group
Tl1 Tl 0.00583(2) 0.777724(19) 0.245631(12) 0.02199(11) Uani 1 d . . .
Tl2 Tl -0.00610(2) 0.527568(19) 0.249179(12) 0.02225(11) Uani 1 d . . .
Se1 Se 0.06865(6) 0.89696(5) 0.31970(3) 0.0266(2) Uani 1 d . . .
Se2 Se -0.03813(6) 0.90971(6) 0.17463(3) 0.0289(2) Uani 1 d . . .
Se3 Se -0.13086(6) 0.66012(6) 0.25964(3) 0.0271(2) Uani 1 d . . .
Se4 Se 0.12680(6) 0.64475(5) 0.22848(4) 0.0288(2) Uani 1 d . . .
Na1 Na -0.2010(3) 0.6768(3) -0.00377(13) 0.0380(8) Uani 1 d . . .
N1 N -0.2700(5) 0.5025(7) 0.0075(3) 0.048(2) Uani 1 d . . .
C1 C -0.2223(7) 0.4415(8) -0.0241(5) 0.056(3) Uani 1 d . . .
H1A H -0.2574 0.4420 -0.0586 0.067 Uiso 1 calc R . .
H1B H -0.2227 0.3783 -0.0113 0.067 Uiso 1 calc R . .
C2 C -0.1198(7) 0.4711(7) -0.0246(4) 0.044(3) Uani 1 d . . .
H2A H -0.0841 0.4690 0.0098 0.052 Uiso 1 calc R . .
H2B H -0.0906 0.4275 -0.0451 0.052 Uiso 1 calc R . .
O3 O -0.1145(4) 0.5621(5) -0.0445(2) 0.0433(16) Uani 1 d . . .
C4 C -0.1320(7) 0.5671(8) -0.0997(3) 0.045(3) Uani 1 d . . .
H4A H -0.1941 0.5414 -0.1134 0.054 Uiso 1 calc R . .
H4B H -0.0839 0.5321 -0.1135 0.054 Uiso 1 calc R . .
C5 C -0.1278(7) 0.6679(7) -0.1134(4) 0.043(2) Uani 1 d . . .
H5A H -0.0657 0.6934 -0.0995 0.052 Uiso 1 calc R . .
H5B H -0.1382 0.6752 -0.1501 0.052 Uiso 1 calc R . .
O6 O -0.1995(5) 0.7153(5) -0.0929(3) 0.0513(19) Uani 1 d . . .
C7 C -0.2014(9) 0.8129(8) -0.1034(4) 0.062(3) Uani 1 d . . .
H7A H -0.2636 0.8378 -0.1006 0.074 Uiso 1 calc R . .
H7B H -0.1909 0.8231 -0.1380 0.074 Uiso 1 calc R . .
C8 C -0.1259(11) 0.8632(9) -0.0668(5) 0.079(4) Uani 1 d . . .
H8A H -0.0638 0.8392 -0.0706 0.095 Uiso 1 calc R . .
H8B H -0.1276 0.9288 -0.0755 0.095 Uiso 1 calc R . .
N10 N -0.1379(10) 0.8531(7) -0.0138(4) 0.081(4) Uani 1 d . . .
C11 C -0.0465(13) 0.8627(8) 0.0206(5) 0.093(5) Uani 1 d . . .
H11A H -0.0577 0.8797 0.0542 0.111 Uiso 1 calc R . .
H11B H -0.0099 0.9123 0.0084 0.111 Uiso 1 calc R . .
C12 C 0.0108(9) 0.7722(9) 0.0239(5) 0.079(4) Uani 1 d . . .
H12A H 0.0224 0.7555 -0.0098 0.095 Uiso 1 calc R . .
H12B H 0.0719 0.7816 0.0456 0.095 Uiso 1 calc R . .
O13 O -0.0384(5) 0.6977(4) 0.0437(2) 0.0399(15) Uani 1 d . . .
C14 C -0.0392(8) 0.7035(7) 0.0973(4) 0.050(3) Uani 1 d . . .
H14A H -0.0667 0.7624 0.1051 0.060 Uiso 1 calc R . .
H14B H 0.0255 0.7003 0.1159 0.060 Uiso 1 calc R . .
C15 C -0.0962(8) 0.6253(8) 0.1125(4) 0.051(3) Uani 1 d . . .
H15A H -0.0703 0.5662 0.1037 0.062 Uiso 1 calc R . .
H15B H -0.0951 0.6265 0.1490 0.062 Uiso 1 calc R . .
O16 O -0.1912(5) 0.6365(5) 0.0860(2) 0.0458(17) Uani 1 d . . .
C17 C -0.2534(8) 0.5623(8) 0.0955(4) 0.055(3) Uani 1 d . . .
H17A H -0.3188 0.5843 0.0892 0.066 Uiso 1 calc R . .
H17B H -0.2380 0.5440 0.1310 0.066 Uiso 1 calc R . .
C18 C -0.2446(8) 0.4783(8) 0.0621(4) 0.057(3) Uani 1 d . . .
H18A H -0.1797 0.4551 0.0690 0.068 Uiso 1 calc R . .
H18B H -0.2863 0.4291 0.0701 0.068 Uiso 1 calc R . .
C19 C -0.3730(7) 0.5013(9) -0.0091(4) 0.059(3) Uani 1 d . . .
H19A H -0.4040 0.5208 0.0188 0.071 Uiso 1 calc R . .
H19B H -0.3934 0.4382 -0.0183 0.071 Uiso 1 calc R . .
C20 C -0.4038(8) 0.5645(10) -0.0540(5) 0.071(4) Uani 1 d . . .
H20A H -0.3746 0.5431 -0.0822 0.085 Uiso 1 calc R . .
H20B H -0.4723 0.5596 -0.0642 0.085 Uiso 1 calc R . .
O21 O -0.3802(6) 0.6573(7) -0.0448(4) 0.081(3) Uani 1 d . . .
C22 C -0.4410(10) 0.7115(14) -0.0206(6) 0.099(6) Uani 1 d . . .
H22A H -0.4533 0.6793 0.0096 0.119 Uiso 1 calc R . .
H22B H -0.5013 0.7197 -0.0433 0.119 Uiso 1 calc R . .
C23 C -0.3986(11) 0.8045(13) -0.0058(7) 0.102(6) Uani 1 d . . .
H23A H -0.3916 0.8393 -0.0361 0.123 Uiso 1 calc R . .
H23B H -0.4405 0.8393 0.0124 0.123 Uiso 1 calc R . .
O24 O -0.3118(8) 0.7936(8) 0.0243(4) 0.097(3) Uani 1 d . . .
C25 C -0.2601(14) 0.8804(10) 0.0396(5) 0.106(6) Uani 1 d . . .
H25A H -0.3046 0.9268 0.0477 0.127 Uiso 1 calc R . .
H25B H -0.2135 0.8690 0.0700 0.127 Uiso 1 calc R . .
C26 C -0.2113(17) 0.9165(11) -0.0004(6) 0.137(9) Uani 1 d . . .
H26A H -0.1816 0.9755 0.0107 0.164 Uiso 1 calc R . .
H26B H -0.2582 0.9283 -0.0307 0.164 Uiso 1 calc R . .
Na2 Na -0.4684(2) 0.3755(2) 0.30661(15) 0.0381(8) Uani 1 d . . .
N200 N -0.6276(7) 0.4151(9) 0.2432(5) 0.082(3) Uani 1 d . . .
C201 C -0.7093(9) 0.3782(11) 0.2574(4) 0.072(4) Uani 1 d . . .
H20C H -0.7242 0.3197 0.2397 0.087 Uiso 1 calc R . .
H20D H -0.7619 0.4205 0.2466 0.087 Uiso 1 calc R . .
C202 C -0.7008(7) 0.3610(11) 0.3151(5) 0.083(5) Uani 1 d . . .
H20E H -0.7052 0.4203 0.3320 0.100 Uiso 1 calc R . .
H20F H -0.7543 0.3231 0.3210 0.100 Uiso 1 calc R . .
O203 O -0.6143(6) 0.3159(6) 0.3376(3) 0.068(2) Uani 1 d . . .
C204 C -0.6202(10) 0.2194(11) 0.3250(6) 0.090(5) Uani 1 d . . .
H20G H -0.6191 0.2105 0.2891 0.108 Uiso 1 calc R . .
H20H H -0.6786 0.1929 0.3328 0.108 Uiso 1 calc R . .
C205 C -0.5358(9) 0.1745(11) 0.3564(6) 0.097(6) Uani 1 d . . .
H20I H -0.5346 0.1877 0.3922 0.116 Uiso 1 calc R . .
H20J H -0.5385 0.1076 0.3516 0.116 Uiso 1 calc R . .
O206 O -0.4514(6) 0.2118(5) 0.3403(3) 0.072(3) Uani 1 d . . .
C207 C -0.3742(9) 0.1808(9) 0.3734(7) 0.095(5) Uani 1 d . . .
H20K H -0.3656 0.1146 0.3685 0.114 Uiso 1 calc R . .
H20L H -0.3836 0.1909 0.4081 0.114 Uiso 1 calc R . .
C208 C -0.2910(9) 0.2309(8) 0.3641(6) 0.080(4) Uani 1 d . . .
H20M H -0.2819 0.2185 0.3295 0.096 Uiso 1 calc R . .
H20N H -0.2357 0.2068 0.3867 0.096 Uiso 1 calc R . .
N209 N -0.2947(6) 0.3310(7) 0.3710(3) 0.055(2) Uani 1 d . . .
C211 C -0.2255(9) 0.3738(12) 0.3462(6) 0.090(5) Uani 1 d . . .
H21H H -0.1726 0.3920 0.3723 0.108 Uiso 1 calc R . .
H21A H -0.2019 0.3266 0.3256 0.108 Uiso 1 calc R . .
C212 C -0.2497(9) 0.4482(15) 0.3165(11) 0.226(18) Uani 1 d . . .
H21I H -0.1962 0.4639 0.2999 0.271 Uiso 1 calc R . .
H21B H -0.2598 0.5003 0.3381 0.271 Uiso 1 calc R . .
O213 O -0.3310(6) 0.4384(10) 0.2789(5) 0.128(5) Uani 1 d . . .
C214 C -0.3181(11) 0.391(2) 0.2300(7) 0.27(2) Uani 1 d . . .
H21C H -0.2752 0.4286 0.2136 0.326 Uiso 1 calc R . .
H21J H -0.2883 0.3313 0.2380 0.326 Uiso 1 calc R . .
C215 C -0.399(2) 0.379(3) 0.1975(12) 0.29(2) Uani 1 d . . .
H21D H -0.3856 0.3508 0.1665 0.350 Uiso 1 calc R . .
H21E H -0.4290 0.4390 0.1888 0.350 Uiso 1 calc R . .
O216 O -0.4630(10) 0.3206(8) 0.2192(4) 0.116(4) Uani 1 d . . .
C217 C -0.532(4) 0.336(3) 0.1862(13) 0.42(5) Uani 1 d . . .
H21K H -0.5087 0.3762 0.1619 0.507 Uiso 1 calc R . .
H21L H -0.5462 0.2766 0.1689 0.507 Uiso 1 calc R . .
C218 C -0.6087(13) 0.368(2) 0.1915(6) 0.181(15) Uani 1 d . . .
H21M H -0.6547 0.3178 0.1841 0.218 Uiso 1 calc R . .
H21F H -0.6253 0.4139 0.1649 0.218 Uiso 1 calc R . .
C219 C -0.6272(15) 0.5192(13) 0.2441(12) 0.175(13) Uani 1 d . . .
H21N H -0.6147 0.5385 0.2110 0.211 Uiso 1 calc R . .
H21G H -0.6923 0.5376 0.2453 0.211 Uiso 1 calc R . .
C220 C -0.578(2) 0.5680(14) 0.2746(8) 0.190(15) Uani 1 d . . .
H22L H -0.6199 0.6117 0.2873 0.228 Uiso 1 calc R . .
H22C H -0.5381 0.6043 0.2557 0.228 Uiso 1 calc R . .
O221 O -0.5170(10) 0.5319(7) 0.3174(4) 0.122(5) Uani 1 d . . .
C222 C -0.5281(12) 0.5746(12) 0.3619(6) 0.116(7) Uani 1 d . . .
H22D H -0.5931 0.5965 0.3596 0.139 Uiso 1 calc R . .
H22E H -0.4858 0.6279 0.3681 0.139 Uiso 1 calc R . .
C223 C -0.5056(9) 0.5066(11) 0.4045(5) 0.079(4) Uani 1 d . . .
H22F H -0.5089 0.5370 0.4367 0.095 Uiso 1 calc R . .
H22G H -0.5513 0.4559 0.3999 0.095 Uiso 1 calc R . .
O224 O -0.4134(7) 0.4721(8) 0.4047(4) 0.101(4) Uani 1 d . . .
C225 C -0.3887(8) 0.3915(9) 0.4348(5) 0.064(3) Uani 1 d . . .
H22H H -0.4359 0.3429 0.4258 0.077 Uiso 1 calc R . .
H22I H -0.3844 0.4059 0.4707 0.077 Uiso 1 calc R . .
C226 C -0.2951(8) 0.3616(9) 0.4238(4) 0.063(3) Uani 1 d . . .
H22J H -0.2506 0.4129 0.4314 0.076 Uiso 1 calc R . .
H22K H -0.2719 0.3107 0.4465 0.076 Uiso 1 calc R . .
N500 N -0.2102(11) 1.0827(11) 0.1320(6) 0.058(5) Uiso 0.601(15) d P A 1
H50A H -0.2704 1.0899 0.1308 0.070 Uiso 0.601(15) calc PR A 1
H50B H -0.1803 1.0398 0.1508 0.070 Uiso 0.601(15) calc PR A 1
C501 C -0.1576(15) 1.1444(15) 0.1015(8) 0.061(6) Uiso 0.601(15) d P A 1
H50C H -0.1293 1.1097 0.0766 0.073 Uiso 0.601(15) calc PR A 1
H50D H -0.1089 1.1806 0.1228 0.073 Uiso 0.601(15) calc PR A 1
C502 C -0.245(2) 1.208(2) 0.0751(11) 0.094(9) Uiso 0.601(15) d P A 1
H50E H -0.2238 1.2475 0.0497 0.113 Uiso 0.601(15) calc PR A 1
H50F H -0.2953 1.1681 0.0577 0.113 Uiso 0.601(15) calc PR A 1
N503 N -0.2817(16) 1.2634(16) 0.1097(9) 0.105(8) Uiso 0.601(15) d P A 1
H50G H -0.2574 1.2611 0.1415 0.126 Uiso 0.601(15) calc PR A 1
H50H H -0.3288 1.3001 0.0994 0.126 Uiso 0.601(15) calc PR A 1
N600 N -0.239(3) 1.202(3) 0.1433(14) 0.113(13) Uiso 0.399(15) d P A 2
H60A H -0.1943 1.2424 0.1508 0.136 Uiso 0.399(15) calc PR A 2
H60B H -0.2797 1.1934 0.1630 0.136 Uiso 0.399(15) calc PR A 2
C601 C -0.245(5) 1.140(5) 0.092(3) 0.17(2) Uiso 0.399(15) d P A 2
H60C H -0.2362 1.0735 0.0987 0.199 Uiso 0.399(15) calc PR A 2
H60D H -0.3032 1.1501 0.0679 0.199 Uiso 0.399(15) calc PR A 2
C602 C -0.158(2) 1.183(2) 0.0742(13) 0.062(9) Uiso 0.399(15) d P A 2
H60E H -0.1530 1.1609 0.0404 0.074 Uiso 0.399(15) calc PR A 2
H60F H -0.1653 1.2506 0.0725 0.074 Uiso 0.399(15) calc PR A 2
N603 N -0.073(2) 1.160(2) 0.1094(12) 0.094(11) Uiso 0.399(15) d P A 2
H60G H -0.0773 1.1253 0.1354 0.112 Uiso 0.399(15) calc PR A 2
H60H H -0.0187 1.1794 0.1045 0.112 Uiso 0.399(15) calc PR A 2

loop_
_atom_site_aniso_label
_atom_site_aniso_U_11
_atom_site_aniso_U_22
_atom_site_aniso_U_33
_atom_site_aniso_U_23
_atom_site_aniso_U_13
_atom_site_aniso_U_12
Tl1 0.02715(18) 0.01343(18) 0.0263(2) -0.00163(12) 0.00708(14) -0.00042(12)
Tl2 0.03098(19) 0.01334(19) 0.0238(2) 0.00081(12) 0.00861(14) -0.00071(12)
Se1 0.0413(5) 0.0177(4) 0.0209(4) 0.0001(3) 0.0054(4) -0.0024(4)
Se2 0.0429(5) 0.0199(4) 0.0223(4) -0.0023(3) 0.0012(4) 0.0014(4)
Se3 0.0279(4) 0.0215(4) 0.0355(5) -0.0045(4) 0.0152(4) -0.0025(3)
Se4 0.0257(4) 0.0190(4) 0.0448(5) 0.0033(4) 0.0148(4) 0.0022(3)
Na1 0.045(2) 0.047(2) 0.0244(18) 0.0024(16) 0.0113(16) 0.0037(18)
N1 0.033(4) 0.076(6) 0.036(5) 0.001(5) 0.007(4) -0.008(4)
C1 0.053(7) 0.057(7) 0.062(8) -0.006(6) 0.019(6) -0.008(6)
C2 0.033(5) 0.045(6) 0.052(7) 0.006(5) 0.003(5) 0.010(4)
O3 0.036(3) 0.056(4) 0.038(4) -0.001(3) 0.008(3) 0.002(3)
C4 0.036(5) 0.070(8) 0.030(5) -0.015(5) 0.005(4) -0.011(5)
C5 0.045(6) 0.058(7) 0.030(5) 0.000(5) 0.017(4) -0.002(5)
O6 0.046(4) 0.074(5) 0.036(4) 0.005(4) 0.014(3) 0.008(4)
C7 0.092(9) 0.057(8) 0.040(7) 0.018(6) 0.022(6) 0.016(7)
C8 0.137(13) 0.050(8) 0.052(8) 0.013(6) 0.023(8) -0.003(8)
N10 0.152(12) 0.049(7) 0.039(6) 0.004(5) 0.007(7) 0.014(7)
C11 0.191(17) 0.030(7) 0.052(8) 0.008(6) 0.003(10) -0.024(9)
C12 0.074(9) 0.093(11) 0.061(9) 0.000(7) -0.010(7) -0.045(8)
O13 0.056(4) 0.035(4) 0.025(3) -0.006(3) -0.003(3) -0.005(3)
C14 0.076(7) 0.032(5) 0.032(6) -0.006(5) -0.019(5) -0.003(5)
C15 0.070(7) 0.052(7) 0.029(6) -0.001(5) -0.001(5) 0.016(6)
O16 0.061(4) 0.055(4) 0.023(3) 0.006(3) 0.010(3) 0.022(4)
C17 0.064(7) 0.082(8) 0.025(5) 0.012(6) 0.023(5) 0.026(7)
C18 0.042(6) 0.080(9) 0.052(7) 0.019(6) 0.017(5) -0.013(6)
C19 0.031(5) 0.088(9) 0.057(7) 0.013(7) 0.006(5) -0.015(6)
C20 0.036(6) 0.097(11) 0.076(9) 0.024(8) 0.000(6) -0.009(7)
O21 0.043(5) 0.100(8) 0.104(8) 0.014(6) 0.025(5) 0.010(5)
C22 0.059(9) 0.171(18) 0.077(10) 0.043(11) 0.038(8) 0.056(11)
C23 0.088(11) 0.111(14) 0.119(14) 0.034(12) 0.050(10) 0.065(11)
O24 0.105(8) 0.099(8) 0.078(7) -0.014(6) -0.008(6) 0.061(7)
C25 0.191(18) 0.073(10) 0.046(8) 0.001(8) 0.003(10) 0.077(12)
C26 0.29(3) 0.070(10) 0.065(10) 0.032(8) 0.074(14) 0.085(14)
Na2 0.0298(18) 0.0280(18) 0.058(2) 0.0031(17) 0.0104(17) 0.0003(15)
N200 0.053(6) 0.093(9) 0.088(9) 0.012(7) -0.020(6) -0.016(6)
C201 0.062(8) 0.113(11) 0.037(7) -0.021(7) -0.005(6) -0.022(8)
C202 0.018(5) 0.147(14) 0.084(10) 0.006(9) 0.007(6) 0.009(7)
O203 0.059(5) 0.067(6) 0.077(6) 0.002(5) 0.013(4) -0.015(4)
C204 0.075(10) 0.097(12) 0.093(11) 0.010(9) -0.002(8) -0.035(9)
C205 0.068(9) 0.095(11) 0.119(13) 0.076(10) -0.005(8) -0.033(8)
O206 0.073(6) 0.040(5) 0.088(6) 0.001(4) -0.030(5) 0.001(4)
C207 0.078(10) 0.045(8) 0.141(15) -0.010(9) -0.036(10) 0.004(7)
C208 0.049(7) 0.050(8) 0.140(14) 0.003(8) 0.018(8) 0.000(6)
N209 0.046(5) 0.071(6) 0.046(5) 0.006(5) 0.001(4) -0.020(5)
C211 0.051(8) 0.131(14) 0.088(11) 0.006(10) 0.009(7) -0.031(8)
C212 0.026(7) 0.20(2) 0.42(4) 0.25(3) -0.048(13) -0.042(10)
O213 0.042(5) 0.209(13) 0.137(10) 0.112(10) 0.031(6) 0.023(7)
C214 0.072(11) 0.67(6) 0.096(14) 0.21(2) 0.083(11) 0.17(2)
C215 0.19(3) 0.46(5) 0.26(4) 0.30(4) 0.13(3) 0.12(3)
O216 0.186(12) 0.112(9) 0.057(6) 0.010(6) 0.042(8) 0.069(9)
C217 0.53(7) 0.46(6) 0.17(3) -0.20(4) -0.24(4) 0.38(6)
C218 0.099(13) 0.40(4) 0.033(9) 0.061(16) -0.031(9) -0.15(2)
C219 0.131(17) 0.077(14) 0.27(3) 0.085(18) -0.087(19) -0.002(12)
C220 0.35(4) 0.075(14) 0.094(15) 0.009(11) -0.11(2) 0.023(19)
O221 0.237(14) 0.063(7) 0.062(7) -0.019(5) 0.011(8) 0.043(8)
C222 0.120(13) 0.103(13) 0.099(13) -0.049(11) -0.056(10) 0.064(11)
C223 0.052(7) 0.117(12) 0.066(9) -0.016(9) 0.005(7) 0.007(8)
O224 0.081(7) 0.132(10) 0.090(8) 0.018(7) 0.017(6) 0.040(6)
C225 0.066(7) 0.080(9) 0.047(7) 0.008(7) 0.012(6) 0.008(7)
C226 0.061(7) 0.074(9) 0.048(7) -0.013(6) -0.011(6) 0.002(6)

loop_
_atom_type_symbol
_atom_type_description
_atom_type_scat_dispersion_real
_atom_type_scat_dispersion_imag
_atom_type_scat_source
C C 0.0033 0.0016 'International Tables Vol C Tables 4.2.6.8 and 6.1.1.4'
H H 0.0000 0.0000 'International Tables Vol C Tables 4.2.6.8 and 6.1.1.4'
N N 0.0061 0.0033 'International Tables Vol C Tables 4.2.6.8 and 6.1.1.4'
O O 0.0106 0.0060 'International Tables Vol C Tables 4.2.6.8 and 6.1.1.4'
Na Na 0.0362 0.0249 'International Tables Vol C Tables 4.2.6.8 and 6.1.1.4'
Se Se -0.0929 2.2259 'International Tables Vol C Tables 4.2.6.8 and 6.1.1.4'
Tl Tl -2.8358 9.6688 'International Tables Vol C Tables 4.2.6.8 and 6.1.1.4'

loop_
_geom_angle_atom_site_label_1
_geom_angle_atom_site_label_2
_geom_angle_atom_site_label_3
_geom_angle
_geom_angle_site_symmetry_1
_geom_angle_site_symmetry_3
_geom_angle_publ_flag
Se1 Tl1 Se3 117.94(3) . . ?
Se1 Tl1 Se4 116.44(4) . . ?
Se3 Tl1 Se4 94.59(3) . . ?
Se1 Tl1 Se2 94.48(3) . . ?
Se3 Tl1 Se2 117.53(4) . . ?
Se4 Tl1 Se2 117.76(3) . . ?
Se1 Tl1 Tl2 47.77(2) . 2 ?
Se3 Tl1 Tl2 128.82(2) . 2 ?
Se4 Tl1 Tl2 136.59(2) . 2 ?
Se2 Tl1 Tl2 47.02(2) . 2 ?
Se1 Tl1 Tl2 129.54(2) . . ?
Se3 Tl1 Tl2 47.27(2) . . ?
Se4 Tl1 Tl2 47.45(2) . . ?
Se2 Tl1 Tl2 135.98(2) . . ?
Tl2 Tl1 Tl2 175.083(9) 2 . ?
Se2 Tl2 Se3 117.11(3) 2_545 . ?
Se2 Tl2 Se4 118.77(4) 2_545 . ?
Se3 Tl2 Se4 94.67(3) . . ?
Se2 Tl2 Se1 94.99(3) 2_545 2_545 ?
Se3 Tl2 Se1 115.22(3) . 2_545 ?
Se4 Tl2 Se1 117.84(3) . 2_545 ?
Se2 Tl2 Tl1 47.96(2) 2_545 2_545 ?
Se3 Tl2 Tl1 135.21(2) . 2_545 ?
Se4 Tl2 Tl1 130.08(2) . 2_545 ?
Se1 Tl2 Tl1 47.35(2) 2_545 2_545 ?
Se2 Tl2 Tl1 130.92(2) 2_545 . ?
Se3 Tl2 Tl1 47.28(2) . . ?
Se4 Tl2 Tl1 47.520(19) . . ?
Se1 Tl2 Tl1 134.03(2) 2_545 . ?
Tl1 Tl2 Tl1 177.261(10) 2_545 . ?
Tl1 Se1 Tl2 84.88(3) . 2 ?
Tl2 Se2 Tl1 85.02(3) 2 . ?
Tl2 Se3 Tl1 85.45(3) . . ?
Tl2 Se4 Tl1 85.03(3) . . ?
O3 Na1 O16 109.3(3) . . ?
O3 Na1 O6 68.1(2) . . ?
O16 Na1 O6 176.2(3) . . ?
O3 Na1 O13 78.9(2) . . ?
O16 Na1 O13 68.5(2) . . ?
O6 Na1 O13 107.9(2) . . ?
O3 Na1 O24 169.9(3) . . ?
O16 Na1 O24 78.4(3) . . ?
O6 Na1 O24 104.5(3) . . ?
O13 Na1 O24 110.5(3) . . ?
O3 Na1 O21 106.0(3) . . ?
O16 Na1 O21 105.8(3) . . ?
O6 Na1 O21 77.8(3) . . ?
O13 Na1 O21 173.8(3) . . ?
O24 Na1 O21 64.9(4) . . ?
O3 Na1 N10 112.8(3) . . ?
O16 Na1 N10 110.7(3) . . ?
O6 Na1 N10 68.6(3) . . ?
O13 Na1 N10 68.8(3) . . ?
O24 Na1 N10 68.9(4) . . ?
O21 Na1 N10 112.0(4) . . ?
O3 Na1 N1 69.3(3) . . ?
O16 Na1 N1 68.6(3) . . ?
O6 Na1 N1 112.3(3) . . ?
O13 Na1 N1 112.4(3) . . ?
O24 Na1 N1 109.0(4) . . ?
O21 Na1 N1 66.6(3) . . ?
N10 Na1 N1 177.9(4) . . ?
C19 N1 C1 111.2(9) . . ?
C19 N1 C18 111.1(8) . . ?
C1 N1 C18 111.5(9) . . ?
C19 N1 Na1 109.9(7) . . ?
C1 N1 Na1 105.9(6) . . ?
C18 N1 Na1 107.0(6) . . ?
N1 C1 C2 112.4(9) . . ?
O3 C2 C1 111.9(8) . . ?
C2 O3 C4 114.5(8) . . ?
C2 O3 Na1 113.3(5) . . ?
C4 O3 Na1 114.2(6) . . ?
O3 C4 C5 106.7(8) . . ?
O6 C5 C4 108.0(7) . . ?
C5 O6 C7 112.8(8) . . ?
C5 O6 Na1 113.3(6) . . ?
C7 O6 Na1 114.2(6) . . ?
O6 C7 C8 110.8(9) . . ?
N10 C8 C7 112.9(11) . . ?
C8 N10 C11 110.9(13) . . ?
C8 N10 C26 112.2(11) . . ?
C11 N10 C26 112.4(13) . . ?
C8 N10 Na1 106.5(7) . . ?
C11 N10 Na1 107.5(7) . . ?
C26 N10 Na1 107.0(10) . . ?
N10 C11 C12 111.3(10) . . ?
O13 C12 C11 111.6(11) . . ?
C12 O13 C14 114.4(8) . . ?
C12 O13 Na1 112.3(6) . . ?
C14 O13 Na1 110.6(6) . . ?
O13 C14 C15 109.1(8) . . ?
O16 C15 C14 107.2(9) . . ?
C15 O16 C17 113.0(8) . . ?
C15 O16 Na1 113.8(6) . . ?
C17 O16 Na1 114.6(6) . . ?
O16 C17 C18 111.7(7) . . ?
N1 C18 C17 111.1(9) . . ?
N1 C19 C20 112.0(9) . . ?
O21 C20 C19 114.2(11) . . ?
C20 O21 C22 117.8(12) . . ?
C20 O21 Na1 111.5(7) . . ?
C22 O21 Na1 112.6(9) . . ?
O21 C22 C23 111.4(12) . . ?
O24 C23 C22 109.8(13) . . ?
C23 O24 C25 115.3(12) . . ?
C23 O24 Na1 117.1(9) . . ?
C25 O24 Na1 109.8(8) . . ?
C26 C25 O24 112.1(12) . . ?
C25 C26 N10 113.6(11) . . ?
O221 Na2 O213 87.2(5) . . ?
O221 Na2 O216 118.1(4) . . ?
O213 Na2 O216 70.7(5) . . ?
O221 Na2 O206 148.3(4) . . ?
O213 Na2 O206 115.5(4) . . ?
O216 Na2 O206 91.3(4) . . ?
O221 Na2 O203 90.5(4) . . ?
O213 Na2 O203 177.5(5) . . ?
O216 Na2 O203 111.2(4) . . ?
O206 Na2 O203 66.3(3) . . ?
O221 Na2 N200 68.9(4) . . ?
O213 Na2 N200 112.3(4) . . ?
O216 Na2 N200 68.2(4) . . ?
O206 Na2 N200 116.6(3) . . ?
O203 Na2 N200 67.5(3) . . ?
O221 Na2 N209 112.4(4) . . ?
O213 Na2 N209 66.2(3) . . ?
O216 Na2 N209 109.6(4) . . ?
O206 Na2 N209 63.4(3) . . ?
O203 Na2 N209 114.1(3) . . ?
N200 Na2 N209 177.7(4) . . ?
O221 Na2 O224 59.2(3) . . ?
O213 Na2 O224 89.4(4) . . ?
O216 Na2 O224 160.1(4) . . ?
O206 Na2 O224 97.3(3) . . ?
O203 Na2 O224 88.7(3) . . ?
N200 Na2 O224 122.3(4) . . ?
N209 Na2 O224 59.7(3) . . ?
C201 N200 C219 112.2(15) . . ?
C201 N200 C218 110.2(11) . . ?
C219 N200 C218 115.9(18) . . ?
C201 N200 Na2 114.2(8) . . ?
C219 N200 Na2 101.8(9) . . ?
C218 N200 Na2 101.9(10) . . ?
N200 C201 C202 114.1(10) . . ?
O203 C202 C201 113.9(10) . . ?
C204 O203 C202 109.3(10) . . ?
C204 O203 Na2 105.8(7) . . ?
C202 O203 Na2 114.1(7) . . ?
O203 C204 C205 106.2(12) . . ?
O206 C205 C204 107.8(10) . . ?
C207 O206 C205 107.9(11) . . ?
C207 O206 Na2 123.7(8) . . ?
C205 O206 Na2 114.7(7) . . ?
O206 C207 C208 108.8(13) . . ?
C207 C208 N209 115.0(11) . . ?
C211 N209 C208 109.0(11) . . ?
C211 N209 C226 115.6(10) . . ?
C208 N209 C226 115.0(10) . . ?
C211 N209 Na2 103.0(8) . . ?
C208 N209 Na2 101.2(7) . . ?
C226 N209 Na2 111.5(7) . . ?
C212 C211 N209 119.5(14) . . ?
C211 C212 O213 116.1(15) . . ?
C212 O213 C214 117.1(15) . . ?
C212 O213 Na2 115.9(10) . . ?
C214 O213 Na2 109.1(12) . . ?
C215 C214 O213 113.7(18) . . ?
C214 C215 O216 110.8(19) . . ?
C214 C215 C217 148(2) . . ?
O216 C215 C217 38.2(15) . . ?
C217 O216 C215 95(3) . . ?
C217 O216 Na2 118(2) . . ?
C215 O216 Na2 108.6(19) . . ?
C218 C217 O216 128(3) . . ?
C218 C217 C215 136(4) . . ?
O216 C217 C215 47(2) . . ?
C217 C218 N200 123.3(17) . . ?
C220 C219 N200 126.2(18) . . ?
C219 C220 O221 122.7(19) . . ?
C222 O221 C220 113.0(15) . . ?
C222 O221 Na2 127.3(9) . . ?
C220 O221 Na2 113.6(10) . . ?
O221 C222 C223 109.0(12) . . ?
O224 C223 C222 108.3(12) . . ?
C223 O224 C225 115.6(11) . . ?
C223 O224 Na2 93.2(8) . . ?
C225 O224 Na2 97.0(8) . . ?
O224 C225 C226 105.6(10) . . ?
N209 C226 C225 115.3(9) . . ?
N500 C501 C502 98.8(18) . . ?
N503 C502 C501 113(2) . . ?
C602 C601 N600 96(4) . . ?
N603 C602 C601 109(4) . . ?

loop_
_geom_bond_atom_site_label_1
_geom_bond_atom_site_label_2
_geom_bond_distance
_geom_bond_site_symmetry_2
_geom_bond_publ_flag
Tl1 Se1 2.6513(10) . ?
Tl1 Se3 2.6520(9) . ?
Tl1 Se4 2.6638(9) . ?
Tl1 Se2 2.6766(10) . ?
Tl1 Tl2 3.5904(8) 2 ?
Tl1 Tl2 3.5983(8) . ?
Tl2 Se2 2.6368(10) 2_545 ?
Tl2 Se3 2.6513(9) . ?
Tl2 Se4 2.6608(9) . ?
Tl2 Se1 2.6693(10) 2_545 ?
Tl2 Tl1 3.5904(8) 2_545 ?
Se1 Tl2 2.6693(10) 2 ?
Se2 Tl2 2.6368(10) 2 ?
Na1 O3 2.423(7) . ?
Na1 O16 2.444(7) . ?
Na1 O6 2.444(7) . ?
Na1 O13 2.461(7) . ?
Na1 O24 2.504(9) . ?
Na1 O21 2.614(10) . ?
Na1 N10 2.715(11) . ?
Na1 N1 2.724(10) . ?
N1 C19 1.459(12) . ?
N1 C1 1.461(13) . ?
N1 C18 1.479(13) . ?
C1 C2 1.523(13) . ?
C2 O3 1.417(11) . ?
O3 C4 1.452(11) . ?
C4 C5 1.497(14) . ?
C5 O6 1.413(11) . ?
O6 C7 1.429(13) . ?
C7 C8 1.507(18) . ?
C8 N10 1.462(15) . ?
N10 C11 1.465(18) . ?
N10 C26 1.476(18) . ?
C11 C12 1.529(19) . ?
C12 O13 1.429(13) . ?
O13 C14 1.434(11) . ?
C14 C15 1.484(14) . ?
C15 O16 1.425(12) . ?
O16 C17 1.436(13) . ?
C17 C18 1.519(16) . ?
C19 C20 1.506(16) . ?
C20 O21 1.385(15) . ?
O21 C22 1.401(15) . ?
C22 C23 1.49(2) . ?
C23 O24 1.363(17) . ?
O24 C25 1.469(19) . ?
C25 C26 1.47(2) . ?
Na2 O221 2.381(10) . ?
Na2 O213 2.386(9) . ?
Na2 O216 2.474(10) . ?
Na2 O206 2.515(8) . ?
Na2 O203 2.515(8) . ?
Na2 N200 2.648(11) . ?
Na2 N209 2.833(10) . ?
Na2 O224 2.947(12) . ?
N200 C201 1.389(15) . ?
N200 C219 1.50(2) . ?
N200 C218 1.60(3) . ?
C201 C202 1.542(17) . ?
C202 O203 1.431(13) . ?
O203 C204 1.424(16) . ?
C204 C205 1.489(18) . ?
C205 O206 1.446(14) . ?
O206 C207 1.361(14) . ?
C207 C208 1.444(18) . ?
C208 N209 1.451(15) . ?
N209 C211 1.418(14) . ?
N209 C226 1.475(14) . ?
C211 C212 1.340(19) . ?
C212 O213 1.40(2) . ?
O213 C214 1.51(3) . ?
C214 C215 1.33(4) . ?
C215 O216 1.43(3) . ?
C215 C217 1.96(6) . ?
O216 C217 1.22(3) . ?
C217 C218 1.22(4) . ?
C219 C220 1.21(2) . ?
C220 O221 1.41(2) . ?
O221 C222 1.371(17) . ?
C222 C223 1.49(2) . ?
C223 O224 1.402(14) . ?
O224 C225 1.418(15) . ?
C225 C226 1.478(15) . ?
N500 C501 1.49(3) . ?
C501 C502 1.61(3) . ?
C502 N503 1.39(3) . ?
N600 C601 1.63(7) . ?
C601 C602 1.53(7) . ?
C602 N603 1.44(4) . ?
